data_7223123
loop_
_publ_author_name
'Stepanovs, D.'
'Jure, M.'
'Yanichev, A.'
'Belyakov, S.'
'Mishnev, A.'

_publ_section_title
;
 Molecular salts of propranolol with dicarboxylic acids: diversity of
 stoichiometry, supramolecular structures and physicochemical properties
;
_journal_issue 47
_journal_name_full CrystEngComm
_journal_page_first 9023
_journal_paper_doi 10.1039/C5CE01408E
_journal_volume 17
_journal_year 2015
_chemical_formula_moiety '2(C16 H22 N O2), C2 O4, 0.9(C H4 O)'
_chemical_formula_sum 'C34.9 H47.6 N2 O8.9'
_chemical_formula_weight 637.55
_chemical_name_common 'Propranolol oxalate methanol solvate (2:1:1)'
_chemical_name_systematic
; 
 ? 
;
_space_group_IT_number 33
_symmetry_cell_setting orthorhombic
_symmetry_space_group_name_Hall 'P 2c -2ab'
_symmetry_space_group_name_H-M 'P b n 21'
_atom_sites_solution_hydrogens geom
_atom_sites_solution_primary direct
_atom_sites_solution_secondary difmap
_audit_creation_method SHELXL-97
_audit_update_record
;
2015-06-16 deposited with the CCDC.
2015-11-01 downloaded from the CCDC.
;
_cell_angle_alpha 90.00
_cell_angle_beta 90.00
_cell_angle_gamma 90.00
_cell_formula_units_Z 4
_cell_length_a 10.7741(2)
_cell_length_b 11.3507(2)
_cell_length_c 28.2413(6)
_cell_measurement_reflns_used 49344
_cell_measurement_temperature 173(2)
_cell_measurement_theta_max 32.032
_cell_measurement_theta_min 0.998
_cell_volume 3453.73(11)
_computing_cell_refinement 'HKL Scalepack (Otwinovski & Minor, 1997)'
_computing_data_collection 'KappaCCD Server Software (Nonius, 1997)'
_computing_data_reduction 'HKL Denzo and Scalepack (Otwinovski & Minor, 1997)'
_computing_molecular_graphics 'ORTEP-3 (Farrugia, 2012)'
_computing_publication_material
;
SHELXL-97 (Sheldrick, 2008), 
PLATON (Spek, 2009) and publCIF (Westrip, 2010)
;
_computing_structure_refinement 'SHELXL-97 (Sheldrick, 2008)'
_computing_structure_solution 'SIR2011 (Burla, 2012)'
_diffrn_ambient_temperature 173(2)
_diffrn_measured_fraction_theta_full 0.978
_diffrn_measured_fraction_theta_max 0.978
_diffrn_measurement_device_type 'Nonius Kappa CCD'
_diffrn_measurement_method '\f and \w scan'
_diffrn_radiation_monochromator graphite
_diffrn_radiation_source 'fine-focus sealed tube'
_diffrn_radiation_type MoK\a
_diffrn_radiation_wavelength 0.71073
_diffrn_reflns_av_R_equivalents 0.0000
_diffrn_reflns_av_sigmaI/netI 0.2034
_diffrn_reflns_limit_h_max 16
_diffrn_reflns_limit_h_min -16
_diffrn_reflns_limit_k_max 16
_diffrn_reflns_limit_k_min -16
_diffrn_reflns_limit_l_max 42
_diffrn_reflns_limit_l_min -41
_diffrn_reflns_number 12030
_diffrn_reflns_theta_full 32.04
_diffrn_reflns_theta_max 32.04
_diffrn_reflns_theta_min 2.61
_exptl_absorpt_coefficient_mu 0.088
_exptl_absorpt_correction_type none
_exptl_crystal_colour colorless
_exptl_crystal_density_diffrn 1.226
_exptl_crystal_density_method 'not measured'
_exptl_crystal_description needle
_exptl_crystal_F_000 1368.8
_exptl_crystal_size_max 0.40
_exptl_crystal_size_mid 0.13
_exptl_crystal_size_min 0.09
_refine_diff_density_max 0.377
_refine_diff_density_min -0.267
_refine_diff_density_rms 0.053
_refine_ls_abs_structure_details 'Flack H D (1983), Acta Cryst. A39, 876-881'
_refine_ls_extinction_method none
_refine_ls_goodness_of_fit_ref 0.988
_refine_ls_hydrogen_treatment constr
_refine_ls_matrix_type full
_refine_ls_number_parameters 423
_refine_ls_number_reflns 12030
_refine_ls_number_restraints 1
_refine_ls_restrained_S_all 0.988
_refine_ls_R_factor_all 0.2359
_refine_ls_R_factor_gt 0.0792
_refine_ls_shift/su_max 0.005
_refine_ls_shift/su_mean 0.000
_refine_ls_structure_factor_coef Fsqd
_refine_ls_weighting_details 'calc w=1/[\s^2^(Fo^2^)+(0.0546P)^2^+0.0000P] where P=(Fo^2^+2Fc^2^)/3'
_refine_ls_weighting_scheme calc
_refine_ls_wR_factor_gt 0.1215
_refine_ls_wR_factor_ref 0.1601
_reflns_number_gt 4389
_reflns_number_total 12030
_reflns_threshold_expression >2sigma(I)
_cod_data_source_file c5ce01408e2.cif
_cod_data_source_block added_by_encifer
_cod_depositor_comments 'Adding full bibliography for 7223119--7223124.cif.'
_cod_original_formula_sum 'C34.90 H47.60 N2 O8.90'
_cod_database_code 7223123

loop_
_symmetry_equiv_pos_as_xyz
'x, y, z'
'-x, -y, z+1/2'
'-x+1/2, y+1/2, z'
'x+1/2, -y+1/2, z+1/2'

loop_
_atom_site_label
_atom_site_type_symbol
_atom_site_fract_x
_atom_site_fract_y
_atom_site_fract_z
_atom_site_U_iso_or_equiv
_atom_site_adp_type
_atom_site_occupancy
_atom_site_symmetry_multiplicity
_atom_site_calc_flag
_atom_site_refinement_flags
O11 O 0.3203(2) 0.6872(2) 0.40627(10) 0.0362(6) Uani 1 1 d .
O15 O 0.4351(2) 0.8217(2) 0.33952(11) 0.0450(8) Uani 1 1 d .
H15 H 0.4801 0.8537 0.3200 0.068 Uiso 1 1 calc R
O11' O 0.31622(19) 0.7604(2) 0.14174(9) 0.0339(6) Uani 1 1 d .
N16 N 0.6946(2) 0.7555(2) 0.36095(10) 0.0258(7) Uani 1 1 d .
H16B H 0.6765 0.8316 0.3554 0.031 Uiso 1 1 calc R
H16A H 0.7147 0.7224 0.3330 0.031 Uiso 1 1 calc R
O21 O 0.7195(2) 1.0060(2) 0.33348(9) 0.0359(6) Uani 1 1 d .
C17 C 0.8056(3) 0.7498(3) 0.39290(14) 0.0305(9) Uani 1 1 d .
H17 H 0.8168 0.6682 0.4034 0.037 Uiso 1 1 calc R
O24 O 0.7638(2) 1.1836(2) 0.26875(9) 0.0324(6) Uani 1 1 d .
O15' O 0.4360(2) 0.8935(2) 0.20944(10) 0.0374(6) Uani 1 1 d .
H15' H 0.4888 0.9261 0.2257 0.056 Uiso 1 1 calc R
O25 O 0.7064(2) 1.05777(18) 0.21265(9) 0.0334(6) Uani 1 1 d .
O20 O 0.5884(2) 0.9292(2) 0.28089(9) 0.0358(6) Uani 1 1 d .
N16' N 0.6911(2) 0.8177(2) 0.18800(11) 0.0236(6) Uani 1 1 d .
16A' H 0.7106 0.7793 0.2149 0.028 Uiso 1 1 calc R
16B' H 0.6751 0.8931 0.1957 0.028 Uiso 1 1 calc R
C10 C 0.0607(3) 0.6707(3) 0.48937(14) 0.0306(9) Uani 1 1 d .
C10' C 0.0587(3) 0.7431(3) 0.05771(14) 0.0291(8) Uani 1 1 d .
C1' C 0.2094(3) 0.7179(3) 0.12214(14) 0.0282(8) Uani 1 1 d .
C13' C 0.4695(3) 0.7738(3) 0.20237(14) 0.0298(9) Uani 1 1 d .
H13' H 0.4954 0.7404 0.2328 0.036 Uiso 1 1 calc R
C9 C 0.1669(3) 0.7112(3) 0.46449(14) 0.0269(8) Uani 1 1 d .
C1 C 0.2112(3) 0.6453(3) 0.42561(13) 0.0280(8) Uani 1 1 d .
C23 C 0.7172(3) 1.0877(3) 0.25460(13) 0.0255(8) Uani 1 1 d .
C14 C 0.5812(3) 0.6959(3) 0.37972(13) 0.0266(8) Uani 1 1 d .
H14B H 0.5580 0.7320 0.4096 0.032 Uiso 1 1 calc R
H14A H 0.5999 0.6137 0.3858 0.032 Uiso 1 1 calc R
C13 C 0.4731(3) 0.7037(3) 0.34578(14) 0.0318(9) Uani 1 1 d .
H13 H 0.4988 0.6717 0.3151 0.038 Uiso 1 1 calc R
C8' C 0.2199(3) 0.8900(3) 0.06854(13) 0.0291(8) Uani 1 1 d .
H8' H 0.2879 0.9186 0.0853 0.035 Uiso 1 1 calc R
C22 C 0.6727(3) 1.0013(3) 0.29361(13) 0.0260(8) Uani 1 1 d .
C19 C 0.7849(4) 0.8264(3) 0.43577(14) 0.0413(10) Uani 1 1 d .
H19B H 0.7161 0.7964 0.4537 0.062 Uiso 1 1 calc R
H19C H 0.7672 0.9055 0.4258 0.062 Uiso 1 1 calc R
H19A H 0.8582 0.8261 0.4551 0.062 Uiso 1 1 calc R
C8 C 0.2227(3) 0.8197(3) 0.47890(14) 0.0334(9) Uani 1 1 d .
H8 H 0.2914 0.8482 0.4626 0.040 Uiso 1 1 calc R
C4' C -0.0018(3) 0.6404(3) 0.07415(15) 0.0374(10) Uani 1 1 d .
H4' H -0.0704 0.6115 0.0579 0.045 Uiso 1 1 calc R
C2' C 0.1461(3) 0.6205(3) 0.13774(14) 0.0335(9) Uani 1 1 d .
H2' H 0.1737 0.5793 0.1642 0.040 Uiso 1 1 calc R
C6 C 0.0734(4) 0.8405(3) 0.54189(14) 0.0415(10) Uani 1 1 d .
H6 H 0.0431 0.8826 0.5677 0.050 Uiso 1 1 calc R
C12' C 0.3564(3) 0.7068(3) 0.18490(14) 0.0340(9) Uani 1 1 d .
12B' H 0.3775 0.6248 0.1795 0.041 Uiso 1 1 calc R
12A' H 0.2907 0.7102 0.2083 0.041 Uiso 1 1 calc R
C17' C 0.8021(3) 0.8150(3) 0.15556(14) 0.0311(9) Uani 1 1 d .
H17' H 0.8121 0.7346 0.1435 0.037 Uiso 1 1 calc R
C7 C 0.1761(3) 0.8822(3) 0.51639(15) 0.0352(10) Uani 1 1 d .
H7 H 0.2130 0.9531 0.5250 0.042 Uiso 1 1 calc R
C9' C 0.1654(3) 0.7836(3) 0.08227(13) 0.0265(8) Uani 1 1 d .
C3' C 0.0391(3) 0.5836(3) 0.11340(15) 0.0374(10) Uani 1 1 d .
H3' H -0.0047 0.5187 0.1245 0.045 Uiso 1 1 calc R
C6' C 0.0731(3) 0.9105(3) 0.00542(14) 0.0364(9) Uani 1 1 d .
H6' H 0.0440 0.9525 -0.0206 0.044 Uiso 1 1 calc R
C18' C 0.7835(3) 0.8969(3) 0.11388(14) 0.0394(10) Uani 1 1 d .
18B' H 0.7685 0.9754 0.1252 0.059 Uiso 1 1 calc R
18C' H 0.7137 0.8708 0.0956 0.059 Uiso 1 1 calc R
18A' H 0.8566 0.8964 0.0944 0.059 Uiso 1 1 calc R
C7' C 0.1751(3) 0.9527(3) 0.03098(14) 0.0369(9) Uani 1 1 d .
H7' H 0.2123 1.0234 0.0224 0.044 Uiso 1 1 calc R
C2 C 0.1486(3) 0.5491(3) 0.40962(15) 0.0326(9) Uani 1 1 d .
H2 H 0.1763 0.5081 0.3831 0.039 Uiso 1 1 calc R
C4 C -0.0008(3) 0.5690(3) 0.47248(15) 0.0376(10) Uani 1 1 d .
H4 H -0.0706 0.5411 0.4883 0.045 Uiso 1 1 calc R
C12 C 0.3619(3) 0.6342(3) 0.36349(14) 0.0355(9) Uani 1 1 d .
H12B H 0.2961 0.6355 0.3400 0.043 Uiso 1 1 calc R
H12A H 0.3852 0.5529 0.3692 0.043 Uiso 1 1 calc R
C3 C 0.0405(3) 0.5127(3) 0.43407(16) 0.0397(10) Uani 1 1 d .
H3 H -0.0030 0.4475 0.4230 0.048 Uiso 1 1 calc R
C5' C 0.0162(3) 0.8084(3) 0.01845(14) 0.0353(9) Uani 1 1 d .
H5' H -0.0516 0.7813 0.0012 0.042 Uiso 1 1 calc R
C5 C 0.0183(3) 0.7376(3) 0.52854(14) 0.0381(10) Uani 1 1 d .
H5 H -0.0495 0.7104 0.5457 0.046 Uiso 1 1 calc R
C14' C 0.5766(3) 0.7645(3) 0.16795(14) 0.0289(8) Uani 1 1 d .
14A' H 0.5917 0.6822 0.1606 0.035 Uiso 1 1 calc R
14B' H 0.5551 0.8045 0.1387 0.035 Uiso 1 1 calc R
C19' C 0.9168(3) 0.8470(3) 0.18386(15) 0.0413(10) Uani 1 1 d .
19B' H 0.9236 0.7957 0.2107 0.062 Uiso 1 1 calc R
19C' H 0.9103 0.9272 0.1945 0.062 Uiso 1 1 calc R
19A' H 0.9890 0.8386 0.1643 0.062 Uiso 1 1 calc R
C18 C 0.9188(3) 0.7866(3) 0.36478(15) 0.0411(10) Uani 1 1 d .
H18C H 0.9111 0.8678 0.3558 0.062 Uiso 1 1 calc R
H18A H 0.9254 0.7386 0.3369 0.062 Uiso 1 1 calc R
H18B H 0.9918 0.7766 0.3839 0.062 Uiso 1 1 calc R
O26 O 0.2004(4) 0.9639(5) 0.2437(3) 0.149(3) Uani 0.90 1 d P
H26 H 0.2750 0.9728 0.2482 0.223 Uiso 0.90 1 calc PR
C27 C 0.1530(5) 0.8885(6) 0.2774(3) 0.090(2) Uani 0.90 1 d P
H27B H 0.1501 0.8100 0.2649 0.135 Uiso 0.90 1 calc PR
H27A H 0.0708 0.9132 0.2859 0.135 Uiso 0.90 1 calc PR
H27C H 0.2052 0.8898 0.3050 0.135 Uiso 0.90 1 calc PR

loop_
_atom_site_aniso_label
_atom_site_aniso_U_11
_atom_site_aniso_U_22
_atom_site_aniso_U_33
_atom_site_aniso_U_23
_atom_site_aniso_U_13
_atom_site_aniso_U_12
O11 0.0342(14) 0.0364(14) 0.0381(18) -0.0074(12) 0.0126(12) -0.0089(11)
O15 0.0363(16) 0.0443(16) 0.054(2) 0.0215(14) 0.0076(14) 0.0004(12)
O11' 0.0279(13) 0.0405(14) 0.0332(17) 0.0061(12) -0.0079(11) -0.0070(11)
N16 0.0308(16) 0.0222(14) 0.0244(19) 0.0005(12) 0.0016(13) 0.0042(12)
O21 0.0444(15) 0.0375(14) 0.0258(17) 0.0030(12) -0.0030(13) -0.0003(11)
C17 0.033(2) 0.032(2) 0.027(2) 0.0020(16) -0.0096(17) 0.0057(16)
O24 0.0451(13) 0.0259(14) 0.0261(15) 0.0000(10) 0.0010(12) -0.0135(12)
O15' 0.0319(14) 0.0395(15) 0.0408(18) -0.0049(12) -0.0019(12) -0.0008(11)
O25 0.0525(16) 0.0277(13) 0.0200(16) -0.0008(11) 0.0021(12) -0.0043(11)
O20 0.0428(13) 0.0350(15) 0.0296(17) 0.0036(11) -0.0025(12) -0.0149(12)
N16' 0.0264(15) 0.0225(14) 0.0220(17) 0.0034(12) -0.0033(13) 0.0018(11)
C10 0.026(2) 0.031(2) 0.034(3) 0.0068(18) -0.0022(17) 0.0062(16)
C10' 0.028(2) 0.0278(19) 0.032(2) -0.0074(17) 0.0018(17) -0.0001(15)
C1' 0.0242(18) 0.0285(19) 0.032(2) -0.0034(16) 0.0016(17) -0.0009(14)
C13' 0.038(2) 0.028(2) 0.023(2) 0.0017(16) -0.0021(17) -0.0004(15)
C9 0.0209(18) 0.029(2) 0.030(2) 0.0071(16) -0.0011(16) 0.0027(14)
C1 0.0227(18) 0.0291(18) 0.032(2) 0.0095(17) 0.0034(16) -0.0024(15)
C23 0.0290(18) 0.0223(18) 0.025(2) 0.0047(16) 0.0015(16) -0.0029(14)
C14 0.033(2) 0.0298(18) 0.017(2) 0.0024(15) 0.0078(16) 0.0032(15)
C13 0.030(2) 0.035(2) 0.030(3) -0.0025(17) 0.0078(17) -0.0016(16)
C8' 0.0224(18) 0.0310(19) 0.034(3) -0.0019(17) 0.0011(16) -0.0007(15)
C22 0.0308(19) 0.0233(17) 0.024(2) -0.0041(16) 0.0021(16) 0.0036(15)
C19 0.046(2) 0.044(2) 0.033(3) -0.007(2) -0.0073(19) -0.0015(19)
C8 0.027(2) 0.034(2) 0.040(3) 0.0034(19) -0.0042(18) 0.0020(16)
C4' 0.030(2) 0.041(2) 0.041(3) -0.010(2) -0.0069(19) -0.0037(17)
C2' 0.035(2) 0.0277(19) 0.037(3) -0.0011(18) -0.0037(18) 0.0015(16)
C6 0.042(2) 0.050(2) 0.032(3) 0.0001(19) 0.0003(19) 0.017(2)
C12' 0.033(2) 0.035(2) 0.034(3) 0.0110(18) -0.0049(18) -0.0063(15)
C17' 0.033(2) 0.0284(19) 0.032(2) 0.0015(16) 0.0053(17) 0.0081(15)
C7 0.034(2) 0.029(2) 0.044(3) -0.0032(18) -0.0066(19) 0.0066(15)
C9' 0.0272(19) 0.028(2) 0.024(2) -0.0060(16) 0.0037(17) 0.0045(15)
C3' 0.029(2) 0.029(2) 0.054(3) -0.005(2) 0.0014(19) -0.0076(16)
C6' 0.034(2) 0.048(2) 0.027(3) 0.0043(17) 0.0018(18) 0.0107(18)
C18' 0.045(2) 0.043(2) 0.030(3) 0.0023(18) 0.010(2) -0.0027(17)
C7' 0.031(2) 0.043(2) 0.036(3) 0.0085(19) 0.0039(18) 0.0037(16)
C2 0.028(2) 0.029(2) 0.040(3) -0.0039(17) 0.0023(17) -0.0019(15)
C4 0.023(2) 0.039(2) 0.051(3) 0.008(2) 0.0077(19) -0.0004(16)
C12 0.035(2) 0.039(2) 0.032(3) -0.0025(18) 0.0051(19) -0.0027(17)
C3 0.033(2) 0.0305(19) 0.056(3) 0.002(2) -0.002(2) -0.0052(17)
C5' 0.030(2) 0.045(2) 0.031(3) -0.007(2) -0.0071(18) 0.0036(17)
C5 0.031(2) 0.053(2) 0.030(3) 0.013(2) 0.0040(18) 0.0091(18)
C14' 0.0316(19) 0.0270(18) 0.028(2) 0.0011(16) -0.0057(17) -0.0004(15)
C19' 0.029(2) 0.048(2) 0.047(3) 0.009(2) 0.0052(19) 0.0048(16)
C18 0.030(2) 0.049(2) 0.044(3) -0.003(2) -0.003(2) 0.0012(16)
O26 0.085(3) 0.117(4) 0.243(7) 0.095(4) 0.063(4) 0.034(3)
C27 0.055(3) 0.110(6) 0.105(6) -0.004(4) 0.018(4) -0.007(4)

loop_
_atom_type_symbol
_atom_type_description
_atom_type_scat_dispersion_real
_atom_type_scat_dispersion_imag
_atom_type_scat_source
C C 0.0033 0.0016 'International Tables Vol C Tables 4.2.6.8 and 6.1.1.4'
H H 0.0000 0.0000 'International Tables Vol C Tables 4.2.6.8 and 6.1.1.4'
N N 0.0061 0.0033 'International Tables Vol C Tables 4.2.6.8 and 6.1.1.4'
O O 0.0106 0.0060 'International Tables Vol C Tables 4.2.6.8 and 6.1.1.4'

loop_
_geom_angle_atom_site_label_1
_geom_angle_atom_site_label_2
_geom_angle_atom_site_label_3
_geom_angle
C1 O11 C12 117.3(3)
C13 O15 H15 109.5
C1' O11' C12' 116.8(3)
C14 N16 C17 114.8(3)
C14 N16 H16B 108.6
C17 N16 H16B 108.6
C14 N16 H16A 108.6
C17 N16 H16A 108.6
H16B N16 H16A 107.5
N16 C17 C19 109.9(3)
N16 C17 C18 108.4(3)
C19 C17 C18 112.4(3)
N16 C17 H17 108.7
C19 C17 H17 108.7
C18 C17 H17 108.7
C13' O15' H15' 109.5
C14' N16' C17' 114.8(3)
C14' N16' 16A' 108.6
C17' N16' 16A' 108.6
C14' N16' 16B' 108.6
C17' N16' 16B' 108.6
16A' N16' 16B' 107.5
C4 C10 C5 123.4(3)
C4 C10 C9 118.4(3)
C5 C10 C9 118.2(3)
C5' C10' C4' 122.8(3)
C5' C10' C9' 118.5(3)
C4' C10' C9' 118.7(3)
O11' C1' C2' 125.0(3)
O11' C1' C9' 114.5(3)
C2' C1' C9' 120.5(3)
O15' C13' C14' 110.6(3)
O15' C13' C12' 108.7(3)
C14' C13' C12' 111.6(3)
O15' C13' H13' 108.6
C14' C13' H13' 108.6
C12' C13' H13' 108.6
C1 C9 C10 119.0(3)
C1 C9 C8 122.4(3)
C10 C9 C8 118.5(3)
C2 C1 O11 124.6(3)
C2 C1 C9 121.1(3)
O11 C1 C9 114.3(3)
O25 C23 O24 125.2(3)
O25 C23 C22 118.5(3)
O24 C23 C22 116.3(3)
N16 C14 C13 112.3(3)
N16 C14 H14B 109.2
C13 C14 H14B 109.2
N16 C14 H14A 109.2
C13 C14 H14A 109.2
H14B C14 H14A 107.9
O15 C13 C14 111.0(3)
O15 C13 C12 107.7(3)
C14 C13 C12 111.6(3)
O15 C13 H13 108.8
C14 C13 H13 108.8
C12 C13 H13 108.8
C7' C8' C9' 121.1(3)
C7' C8' H8' 119.4
C9' C8' H8' 119.4
O21 C22 O20 125.2(3)
O21 C22 C23 119.6(3)
O20 C22 C23 115.2(3)
C17 C19 H19B 109.5
C17 C19 H19C 109.5
H19B C19 H19C 109.5
C17 C19 H19A 109.5
H19B C19 H19A 109.5
H19C C19 H19A 109.5
C7 C8 C9 120.8(3)
C7 C8 H8 119.6
C9 C8 H8 119.6
C3' C4' C10' 120.7(3)
C3' C4' H4' 119.7
C10' C4' H4' 119.7
C1' C2' C3' 119.4(4)
C1' C2' H2' 120.3
C3' C2' H2' 120.3
C5 C6 C7 119.4(4)
C5 C6 H6 120.3
C7 C6 H6 120.3
O11' C12' C13' 107.9(3)
O11' C12' 12B' 110.1
C13' C12' 12B' 110.1
O11' C12' 12A' 110.1
C13' C12' 12A' 110.1
12B' C12' 12A' 108.4
N16' C17' C18' 110.8(3)
N16' C17' C19' 108.7(3)
C18' C17' C19' 111.7(3)
N16' C17' H17' 108.5
C18' C17' H17' 108.5
C19' C17' H17' 108.5
C8 C7 C6 120.7(3)
C8 C7 H7 119.6
C6 C7 H7 119.6
C8' C9' C10' 119.0(3)
C8' C9' C1' 122.0(3)
C10' C9' C1' 118.9(3)
C4' C3' C2' 121.6(3)
C4' C3' H3' 119.2
C2' C3' H3' 119.2
C5' C6' C7' 120.3(4)
C5' C6' H6' 119.8
C7' C6' H6' 119.8
C17' C18' 18B' 109.5
C17' C18' 18C' 109.5
18B' C18' 18C' 109.5
C17' C18' 18A' 109.5
18B' C18' 18A' 109.5
18C' C18' 18A' 109.5
C8' C7' C6' 120.0(3)
C8' C7' H7' 120.0
C6' C7' H7' 120.0
C1 C2 C3 118.7(4)
C1 C2 H2 120.7
C3 C2 H2 120.7
C3 C4 C10 120.6(3)
C3 C4 H4 119.7
C10 C4 H4 119.7
O11 C12 C13 108.0(3)
O11 C12 H12B 110.1
C13 C12 H12B 110.1
O11 C12 H12A 110.1
C13 C12 H12A 110.1
H12B C12 H12A 108.4
C4 C3 C2 122.1(4)
C4 C3 H3 119.0
C2 C3 H3 119.0
C6' C5' C10' 120.9(3)
C6' C5' H5' 119.6
C10' C5' H5' 119.6
C6 C5 C10 122.3(4)
C6 C5 H5 118.8
C10 C5 H5 118.8
N16' C14' C13' 111.1(3)
N16' C14' 14A' 109.4
C13' C14' 14A' 109.4
N16' C14' 14B' 109.4
C13' C14' 14B' 109.4
14A' C14' 14B' 108.0
C17' C19' 19B' 109.5
C17' C19' 19C' 109.5
19B' C19' 19C' 109.5
C17' C19' 19A' 109.5
19B' C19' 19A' 109.5
19C' C19' 19A' 109.5
C17 C18 H18C 109.5
C17 C18 H18A 109.5
H18C C18 H18A 109.5
C17 C18 H18B 109.5
H18C C18 H18B 109.5
H18A C18 H18B 109.5
C27 O26 H26 109.5
O26 C27 H27B 109.5
O26 C27 H27A 109.5
H27B C27 H27A 109.5
O26 C27 H27C 109.5
H27B C27 H27C 109.5
H27A C27 H27C 109.5

loop_
_geom_bond_atom_site_label_1
_geom_bond_atom_site_label_2
_geom_bond_distance
O11 C1 1.381(4)
O11 C12 1.422(4)
O15 C13 1.412(4)
O15 H15 0.8200
O11' C1' 1.365(4)
O11' C12' 1.429(4)
N16 C14 1.494(4)
N16 C17 1.499(4)
N16 H16B 0.9000
N16 H16A 0.9000
O21 C22 1.235(4)
C17 C19 1.507(5)
C17 C18 1.514(5)
C17 H17 0.9800
O24 C23 1.263(4)
O15' C13' 1.420(4)
O15' H15' 0.8200
O25 C23 1.238(4)
O20 C22 1.275(4)
N16' C14' 1.486(4)
N16' C17' 1.506(4)
N16' 16A' 0.9000
N16' 16B' 0.9000
C10 C4 1.414(5)
C10 C5 1.418(5)
C10 C9 1.420(5)
C10' C5' 1.410(5)
C10' C4' 1.414(5)
C10' C9' 1.419(5)
C1' C2' 1.371(4)
C1' C9' 1.431(5)
C13' C14' 1.512(5)
C13' C12' 1.519(5)
C13' H13' 0.9800
C9 C1 1.412(5)
C9 C8 1.429(5)
C1 C2 1.360(5)
C23 C22 1.551(5)
C14 C13 1.510(5)
C14 H14B 0.9700
C14 H14A 0.9700
C13 C12 1.520(5)
C13 H13 0.9800
C8' C7' 1.366(5)
C8' C9' 1.398(4)
C8' H8' 0.9300
C19 H19B 0.9600
C19 H19C 0.9600
C19 H19A 0.9600
C8 C7 1.369(5)
C8 H8 0.9300
C4' C3' 1.356(5)
C4' H4' 0.9300
C2' C3' 1.406(5)
C2' H2' 0.9300
C6 C5 1.363(5)
C6 C7 1.403(5)
C6 H6 0.9300
C12' 12B' 0.9700
C12' 12A' 0.9700
C17' C18' 1.513(5)
C17' C19' 1.516(5)
C17' H17' 0.9800
C7 H7 0.9300
C3' H3' 0.9300
C6' C5' 1.362(5)
C6' C7' 1.399(5)
C6' H6' 0.9300
C18' 18B' 0.9600
C18' 18C' 0.9600
C18' 18A' 0.9600
C7' H7' 0.9300
C2 C3 1.415(5)
C2 H2 0.9300
C4 C3 1.336(5)
C4 H4 0.9300
C12 H12B 0.9700
C12 H12A 0.9700
C3 H3 0.9300
C5' H5' 0.9300
C5 H5 0.9300
C14' 14A' 0.9700
C14' 14B' 0.9700
C19' 19B' 0.9600
C19' 19C' 0.9600
C19' 19A' 0.9600
C18 H18C 0.9600
C18 H18A 0.9600
C18 H18B 0.9600
O26 C27 1.379(7)
O26 H26 0.8200
C27 H27B 0.9600
C27 H27A 0.9600
C27 H27C 0.9600

loop_
_geom_torsion_atom_site_label_1
_geom_torsion_atom_site_label_2
_geom_torsion_atom_site_label_3
_geom_torsion_atom_site_label_4
_geom_torsion
C14 N16 C17 C19 -70.3(3)
C14 N16 C17 C18 166.5(3)
C12' O11' C1' C2' -7.5(5)
C12' O11' C1' C9' 172.9(3)
C4 C10 C9 C1 -3.5(5)
C5 C10 C9 C1 179.5(3)
C4 C10 C9 C8 174.5(3)
C5 C10 C9 C8 -2.5(5)
C12 O11 C1 C2 7.7(5)
C12 O11 C1 C9 -172.3(3)
C10 C9 C1 C2 4.9(5)
C8 C9 C1 C2 -173.0(3)
C10 C9 C1 O11 -175.1(3)
C8 C9 C1 O11 6.9(5)
C17 N16 C14 C13 -179.5(3)
N16 C14 C13 O15 -64.5(4)
N16 C14 C13 C12 175.3(3)
O25 C23 C22 O21 154.1(3)
O24 C23 C22 O21 -24.9(4)
O25 C23 C22 O20 -25.7(4)
O24 C23 C22 O20 155.3(3)
C1 C9 C8 C7 179.1(3)
C10 C9 C8 C7 1.1(5)
C5' C10' C4' C3' -176.9(3)
C9' C10' C4' C3' 1.9(5)
O11' C1' C2' C3' -177.9(3)
C9' C1' C2' C3' 1.7(5)
C1' O11' C12' C13' -175.3(3)
O15' C13' C12' O11' 59.1(4)
C14' C13' C12' O11' -63.1(4)
C14' N16' C17' C18' 68.9(3)
C14' N16' C17' C19' -167.9(3)
C9 C8 C7 C6 0.7(5)
C5 C6 C7 C8 -1.2(5)
C7' C8' C9' C10' -2.5(5)
C7' C8' C9' C1' -178.6(3)
C5' C10' C9' C8' 3.8(5)
C4' C10' C9' C8' -175.0(3)
C5' C10' C9' C1' -180.0(3)
C4' C10' C9' C1' 1.2(5)
O11' C1' C9' C8' -7.3(5)
C2' C1' C9' C8' 173.1(3)
O11' C1' C9' C10' 176.6(3)
C2' C1' C9' C10' -3.0(5)
C10' C4' C3' C2' -3.3(6)
C1' C2' C3' C4' 1.5(6)
C9' C8' C7' C6' -0.2(5)
C5' C6' C7' C8' 1.6(5)
O11 C1 C2 C3 177.2(3)
C9 C1 C2 C3 -2.9(5)
C5 C10 C4 C3 176.9(4)
C9 C10 C4 C3 0.1(5)
C1 O11 C12 C13 173.0(3)
O15 C13 C12 O11 -58.0(4)
C14 C13 C12 O11 64.1(4)
C10 C4 C3 C2 2.1(6)
C1 C2 C3 C4 -0.7(5)
C7' C6' C5' C10' -0.2(5)
C4' C10' C5' C6' 176.2(3)
C9' C10' C5' C6' -2.5(5)
C7 C6 C5 C10 -0.3(5)
C4 C10 C5 C6 -174.7(3)
C9 C10 C5 C6 2.2(5)
C17' N16' C14' C13' -178.6(3)
O15' C13' C14' N16' 65.9(4)
C12' C13' C14' N16' -173.0(3)
